data_4075390
loop_
_publ_author_name
'Bambirra, Sergio'
'Meetsma, Auke'
'Hessen, Bart'

_publ_section_title
;
 Lanthanum Tribenzyl Complexes as Convenient Starting Materials for
 Organolanthanum Chemistry
;
_journal_issue 14
_journal_name_full Organometallics
_journal_page_first 3454
_journal_paper_doi 10.1021/om060262v
_journal_volume 25
_journal_year 2006
_chemical_compound_source 'see text'
_chemical_formula_moiety 'C33 H45 La O3'
_chemical_formula_sum 'C33 H45 La O3'
_chemical_formula_weight 628.62
_chemical_name_systematic ' ?'
_space_group_IT_number 14
_symmetry_cell_setting monoclinic
_symmetry_Int_Tables_number 14
_symmetry_space_group_name_Hall '-P 2ybc'
_symmetry_space_group_name_H-M 'P 1 21/c 1'
_atom_sites_solution_hydrogens difmap
_atom_sites_solution_primary heavy
_atom_sites_solution_secondary direct
_audit_creation_date '2005-06-03  08:26:39'
_audit_creation_method
;
 PLATON <TABLE ACC> option 
 SHELXL97-2 & Manual Editing 
;
_audit_update_record
;
 ?
;
_cell_angle_alpha 90
_cell_angle_beta 100.879(2)
_cell_angle_gamma 90
_cell_formula_units_Z 4
_cell_length_a 14.092(1)
_cell_length_b 10.443(1)
_cell_length_c 20.773(2)
_cell_measurement_reflns_used 6060
_cell_measurement_temperature 100(1)
_cell_measurement_theta_max 27.47
_cell_measurement_theta_min 2.69
_cell_volume 3002.1(5)
_computing_cell_refinement 'SAINTPLUS, Version 6.02A, (Bruker, 2000)'
_computing_data_collection 'SMART, Version 5.624, (Bruker, 2001)'
_computing_data_reduction 'XPREP, Version 5.1/NT, (Bruker, 2000)'
_computing_molecular_graphics
;
 PLUTO (Meetsma, 2004) 
 PLATON (Spek, 2003)
;
_computing_publication_material 'PLATON (Spek, 2003)'
_computing_structure_refinement 'SHELXL-97 (Sheldrick, 1997)'
_computing_structure_solution
;
 DIRDIF-99 (Beurskens et al., 1999)
;
_diffrn_ambient_temperature 100(1)
_diffrn_detector_area_resol_mean '4096x4096 / 62x62 (binned 512)'
_diffrn_measured_fraction_theta_full 0.998
_diffrn_measured_fraction_theta_max 0.996
_diffrn_measurement_device_type
;
  Bruker Smart Apex; CCD area detector 
;
_diffrn_measurement_method 'phi and omega scans'
_diffrn_radiation_detector
;
  CCD area-detector
;
_diffrn_radiation_monochromator 'parallel mounted graphite'
_diffrn_radiation_source 'fine focus sealed Siemens Mo tube '
_diffrn_radiation_type MoK\a
_diffrn_radiation_wavelength 0.71073
_diffrn_reflns_av_R_equivalents 0.0317
_diffrn_reflns_av_sigmaI/netI 0.0302
_diffrn_reflns_limit_h_max 18
_diffrn_reflns_limit_h_min -18
_diffrn_reflns_limit_k_max 13
_diffrn_reflns_limit_k_min -13
_diffrn_reflns_limit_l_max 27
_diffrn_reflns_limit_l_min -27
_diffrn_reflns_number 26265
_diffrn_reflns_reduction_process
;
 Intensity data were corrected for Lorentz and polarization
  effects, decay and absorption and reduced to F~o~^2^
  using SAINT (Bruker, 2000) and SADABS (Sheldrick, 2001)
;
_diffrn_reflns_theta_full 25.00
_diffrn_reflns_theta_max 28.28
_diffrn_reflns_theta_min 3.33
_diffrn_standards_decay_% 0
_diffrn_standards_number 0
_exptl_absorpt_coefficient_mu 1.453
_exptl_absorpt_correction_T_max 0.6154
_exptl_absorpt_correction_T_min 0.5136
_exptl_absorpt_correction_type multi-scan
_exptl_absorpt_process_details '(SADABS, Sheldrick, Bruker, 2001))'
_exptl_crystal_colour yellow
_exptl_crystal_density_diffrn 1.391
_exptl_crystal_density_method 'not measured'
_exptl_crystal_description block
_exptl_crystal_F_000 1296
_exptl_crystal_size_max 0.51
_exptl_crystal_size_mid 0.42
_exptl_crystal_size_min 0.37
_refine_diff_density_max 2.209
_refine_diff_density_min -0.588
_refine_diff_density_rms 0.098
_refine_ls_extinction_method none
_refine_ls_goodness_of_fit_ref 1.043
_refine_ls_hydrogen_treatment refall
_refine_ls_matrix_type full
_refine_ls_number_parameters 514
_refine_ls_number_reflns 7422
_refine_ls_number_restraints 0
_refine_ls_restrained_S_all 1.043
_refine_ls_R_factor_all 0.0337
_refine_ls_R_factor_gt 0.0290
_refine_ls_shift/su_max 0.001
_refine_ls_shift/su_mean 0.000
_refine_ls_structure_factor_coef Fsqd
_refine_ls_weighting_details 'calc w=1/[\s^2^(Fo^2^)+(0.0420P)^2^+1.2911P] where P=(Fo^2^+2Fc^2^)/3'
_refine_ls_weighting_scheme calc
_refine_ls_wR_factor_gt 0.0696
_refine_ls_wR_factor_ref 0.0716
_reflns_number_gt 6624
_reflns_number_total 7422
_reflns_threshold_expression I>2\s(I)
_cod_data_source_file om060262vsi20060330_120933.cif
_cod_data_source_block Q1009
_cod_depositor_comments
;
The following automatic conversions were performed:

'_symmetry_cell_setting' value 'Monoclinic' changed to 'monoclinic'
according to /home/saulius/struct/CIF-dictionaries/cif_core.dic
dictionary named 'cif_core.dic' version 2.4.1 from
2010-06-29.

'_exptl_absorpt_correction_type' value 'Multi-Scan'
changed to 'multi-scan' according to
/home/saulius/struct/CIF-dictionaries/cif_core.dic dictionary named
'cif_core.dic' version 2.4.1 from 2010-06-29.

Automatic conversion script
Id: cif_fix_values 1715 2011-07-08 13:25:40Z adriana 
;
_cod_original_sg_symbol_H-M 'P 21/c'
_cod_database_code 4075390
_vrn_publ_code_frame_time_sec 10.0
_vrn_publ_code_meas_time_hour 8.0

loop_
_symmetry_equiv_pos_site_id
_symmetry_equiv_pos_as_xyz
1 x,y,z
2 -x,1/2+y,1/2-z
3 -x,-y,-z
4 x,1/2-y,1/2+z

loop_
_atom_site_aniso_label
_atom_site_aniso_U_11
_atom_site_aniso_U_22
_atom_site_aniso_U_33
_atom_site_aniso_U_23
_atom_site_aniso_U_13
_atom_site_aniso_U_12
La 0.0131(1) 0.0111(1) 0.0146(1) -0.0016(1) 0.0007(1) -0.0003(1)
O1 0.0152(7) 0.0151(7) 0.0210(7) -0.0061(6) -0.0012(6) 0.0018(6)
O2 0.0174(7) 0.0204(8) 0.0189(7) 0.0028(6) 0.0018(6) 0.0003(6)
O3 0.0201(7) 0.0151(7) 0.0188(7) -0.0040(6) 0.0035(6) -0.0034(6)
C1 0.0162(10) 0.0217(11) 0.0200(10) 0.0022(9) 0.0020(8) 0.0015(9)
C2 0.0129(9) 0.0177(10) 0.0199(10) -0.0001(8) -0.0004(8) 0.0029(8)
C3 0.0193(10) 0.0168(10) 0.0191(10) -0.0043(8) 0.0000(8) 0.0018(8)
C4 0.0204(10) 0.0146(10) 0.0241(11) 0.0008(9) 0.0010(9) 0.0007(9)
C5 0.0219(11) 0.0205(11) 0.0178(10) 0.0004(8) 0.0003(9) 0.0021(9)
C6 0.0213(11) 0.0220(11) 0.0206(11) -0.0054(9) -0.0009(9) -0.0007(9)
C7 0.0182(10) 0.0160(10) 0.0247(11) -0.0015(8) 0.0013(9) -0.0012(9)
C8 0.0215(11) 0.0165(10) 0.0214(10) -0.0017(9) 0.0053(9) -0.0008(9)
C9 0.0187(10) 0.0180(10) 0.0188(10) 0.0015(8) 0.0068(8) -0.0014(9)
C10 0.0202(11) 0.0204(11) 0.0249(11) 0.0048(9) 0.0054(9) 0.0000(9)
C11 0.0191(11) 0.0330(13) 0.0245(12) 0.0078(10) 0.0010(9) -0.0049(10)
C12 0.0237(11) 0.0283(12) 0.0252(11) -0.0003(10) 0.0018(9) -0.0110(10)
C13 0.0267(12) 0.0182(11) 0.0306(12) -0.0015(9) 0.0053(10) -0.0047(10)
C14 0.0185(10) 0.0204(11) 0.0244(11) 0.0008(9) 0.0018(9) -0.0002(9)
C15 0.0189(10) 0.0186(10) 0.0200(10) -0.0051(9) -0.0001(8) 0.0001(9)
C16 0.0196(10) 0.0158(10) 0.0176(10) -0.0068(8) -0.0002(8) -0.0017(8)
C17 0.0258(12) 0.0192(11) 0.0206(10) -0.0039(9) 0.0042(9) -0.0010(9)
C18 0.0332(13) 0.0214(11) 0.0222(11) -0.0004(9) 0.0029(10) 0.0075(10)
C19 0.0301(13) 0.0316(14) 0.0279(12) -0.0001(10) 0.0076(10) 0.0127(11)
C20 0.0270(12) 0.0315(13) 0.0216(11) 0.0008(9) 0.0065(10) 0.0033(10)
C21 0.0235(11) 0.0191(11) 0.0188(10) -0.0009(9) 0.0007(8) 0.0023(9)
C22 0.0214(11) 0.0199(11) 0.0280(12) -0.0107(9) -0.0020(9) 0.0046(9)
C23 0.0227(11) 0.0199(11) 0.0283(12) -0.0062(9) 0.0003(10) 0.0072(9)
C24 0.0170(10) 0.0254(12) 0.0273(12) -0.0040(10) -0.0009(9) 0.0041(9)
C25 0.0171(10) 0.0193(11) 0.0214(10) -0.0047(9) -0.0018(8) -0.0011(9)
C26 0.0190(10) 0.0236(11) 0.0222(11) 0.0035(9) 0.0049(9) 0.0005(9)
C27 0.0309(14) 0.0300(14) 0.0318(13) 0.0090(10) 0.0085(11) 0.0027(11)
C28 0.0275(13) 0.0509(18) 0.0318(14) 0.0208(13) 0.0024(11) 0.0004(13)
C29 0.0195(11) 0.0313(13) 0.0249(11) 0.0090(10) 0.0004(9) 0.0033(10)
C30 0.0220(11) 0.0226(11) 0.0191(10) -0.0057(9) 0.0060(9) -0.0023(9)
C31 0.0254(12) 0.0295(13) 0.0273(12) -0.0116(10) 0.0045(10) -0.0079(11)
C32 0.0241(12) 0.0170(11) 0.0344(13) -0.0070(9) 0.0062(10) -0.0045(10)
C33 0.0236(12) 0.0167(10) 0.0255(12) -0.0049(9) 0.0063(9) -0.0048(9)

loop_
_atom_site_label
_atom_site_type_symbol
_atom_site_thermal_displace_type
_atom_site_fract_x
_atom_site_fract_y
_atom_site_fract_z
_atom_site_occupancy
_atom_site_U_iso_or_equiv
La La Uani 0.23078(1) 0.09591(1) 0.15236(1) 1.000 0.0132(1)
O1 O Uani 0.07899(11) 0.25214(14) 0.11796(7) 1.000 0.0177(4)
O2 O Uani 0.27496(11) 0.25862(15) 0.06380(7) 1.000 0.0191(4)
O3 O Uani 0.28032(11) 0.31284(14) 0.21604(7) 1.000 0.0180(4)
C1 C Uani 0.42004(16) 0.0640(2) 0.16691(11) 1.000 0.0195(6)
C2 C Uani 0.41954(15) 0.0179(2) 0.23187(10) 1.000 0.0173(6)
C3 C Uani 0.38742(17) -0.1073(2) 0.24486(11) 1.000 0.0189(6)
C4 C Uani 0.38050(16) -0.1461(2) 0.30786(11) 1.000 0.0201(6)
C5 C Uani 0.40309(17) -0.0636(2) 0.36110(11) 1.000 0.0205(6)
C6 C Uani 0.43402(17) 0.0604(2) 0.34934(11) 1.000 0.0219(6)
C7 C Uani 0.44126(17) 0.0998(2) 0.28723(12) 1.000 0.0200(6)
C8 C Uani 0.16006(17) 0.0619(2) 0.26058(11) 1.000 0.0196(6)
C9 C Uani 0.09581(16) -0.0324(2) 0.22574(10) 1.000 0.0181(6)
C10 C Uani 0.00245(17) 0.0017(2) 0.19009(11) 1.000 0.0217(6)
C11 C Uani -0.05535(18) -0.0852(3) 0.15038(12) 1.000 0.0259(7)
C12 C Uani -0.02601(18) -0.2112(3) 0.14423(12) 1.000 0.0261(7)
C13 C Uani 0.06424(18) -0.2481(2) 0.17893(12) 1.000 0.0252(7)
C14 C Uani 0.12423(17) -0.1612(2) 0.21813(11) 1.000 0.0214(6)
C15 C Uani 0.13444(17) -0.0153(2) 0.04573(11) 1.000 0.0197(6)
C16 C Uani 0.22116(16) -0.0806(2) 0.03774(11) 1.000 0.0182(6)
C17 C Uani 0.25727(18) -0.1875(2) 0.07775(11) 1.000 0.0219(6)
C18 C Uani 0.34599(19) -0.2439(2) 0.07456(12) 1.000 0.0259(7)
C19 C Uani 0.4030(2) -0.1976(3) 0.03201(12) 1.000 0.0296(8)
C20 C Uani 0.36995(19) -0.0917(3) -0.00762(12) 1.000 0.0265(7)
C21 C Uani 0.28226(17) -0.0351(2) -0.00455(11) 1.000 0.0209(6)
C22 C Uani 0.06040(18) 0.3676(2) 0.15306(12) 1.000 0.0240(7)
C23 C Uani -0.03071(18) 0.4265(2) 0.11306(13) 1.000 0.0242(7)
C24 C Uani -0.08695(17) 0.3066(2) 0.08596(12) 1.000 0.0239(7)
C25 C Uani -0.00788(16) 0.2227(2) 0.06877(11) 1.000 0.0200(6)
C26 C Uani 0.37205(16) 0.2846(2) 0.05250(11) 1.000 0.0215(6)
C27 C Uani 0.3627(2) 0.4018(3) 0.00880(14) 1.000 0.0306(8)
C28 C Uani 0.2638(2) 0.3791(3) -0.03445(14) 1.000 0.0372(9)
C29 C Uani 0.20563(18) 0.3241(3) 0.01401(12) 1.000 0.0257(7)
C30 C Uani 0.26771(18) 0.3366(2) 0.28344(11) 1.000 0.0210(6)
C31 C Uani 0.3260(2) 0.4559(3) 0.30569(13) 1.000 0.0275(7)
C32 C Uani 0.32005(19) 0.5299(2) 0.24181(12) 1.000 0.0251(7)
C33 C Uani 0.32865(18) 0.4231(2) 0.19390(12) 1.000 0.0217(7)
H1 H Uiso 0.429(2) 0.005(3) 0.1343(15) 1.000 0.034(8)
H1' H Uiso 0.455(2) 0.140(3) 0.1661(14) 1.000 0.032(8)
H3 H Uiso 0.373(2) -0.165(3) 0.2101(13) 1.000 0.026(7)
H4 H Uiso 0.359(2) -0.229(3) 0.3148(13) 1.000 0.023(7)
H5 H Uiso 0.399(2) -0.092(2) 0.4043(14) 1.000 0.024(7)
H6 H Uiso 0.448(2) 0.121(3) 0.3867(15) 1.000 0.033(8)
H7 H Uiso 0.4638(18) 0.179(3) 0.2813(12) 1.000 0.016(6)
H8 H Uiso 0.214(2) 0.033(3) 0.2956(14) 1.000 0.030(7)
H8' H Uiso 0.126(2) 0.132(3) 0.2724(14) 1.000 0.031(8)
H10 H Uiso -0.018(2) 0.089(3) 0.1948(16) 1.000 0.037(9)
H11 H Uiso -0.119(2) -0.053(3) 0.1289(15) 1.000 0.032(8)
H12 H Uiso -0.0647(19) -0.271(3) 0.1185(13) 1.000 0.022(7)
H13 H Uiso 0.085(2) -0.332(3) 0.1780(14) 1.000 0.035(8)
H14 H Uiso 0.187(2) -0.186(3) 0.2416(13) 1.000 0.023(7)
H15 H Uiso 0.088(2) -0.066(3) 0.0643(16) 1.000 0.038(9)
H15' H Uiso 0.107(2) 0.034(3) 0.0118(13) 1.000 0.021(7)
H17 H Uiso 0.217(2) -0.215(3) 0.1080(13) 1.000 0.023(7)
H18 H Uiso 0.366(2) -0.315(3) 0.1018(14) 1.000 0.028(7)
H19 H Uiso 0.461(2) -0.233(3) 0.0305(15) 1.000 0.040(9)
H20 H Uiso 0.409(2) -0.056(3) -0.0376(14) 1.000 0.028(7)
H21 H Uiso 0.262(2) 0.035(3) -0.0322(13) 1.000 0.023(7)
H22 H Uiso 0.121(2) 0.424(3) 0.1565(16) 1.000 0.038(9)
H22' H Uiso 0.051(2) 0.341(3) 0.1982(14) 1.000 0.032(8)
H23 H Uiso -0.0108(19) 0.476(3) 0.0758(13) 1.000 0.022(7)
H23' H Uiso -0.065(2) 0.475(3) 0.1392(14) 1.000 0.028(7)
H24 H Uiso -0.115(2) 0.267(3) 0.1204(14) 1.000 0.024(7)
H24' H Uiso -0.133(2) 0.324(3) 0.0499(15) 1.000 0.037(8)
H25 H Uiso -0.019(2) 0.132(3) 0.0717(13) 1.000 0.024(7)
H25' H Uiso 0.0040(19) 0.243(2) 0.0244(13) 1.000 0.021(7)
H26 H Uiso 0.394(2) 0.212(3) 0.0325(13) 1.000 0.024(7)
H26' H Uiso 0.414(2) 0.301(3) 0.0950(14) 1.000 0.028(7)
H27 H Uiso 0.354(3) 0.487(4) 0.0386(17) 1.000 0.052(10)
H27' H Uiso 0.423(2) 0.406(3) -0.0163(15) 1.000 0.028(8)
H28 H Uiso 0.272(3) 0.314(4) -0.0717(18) 1.000 0.060(11)
H28' H Uiso 0.236(3) 0.453(4) -0.0536(17) 1.000 0.050(10)
H29 H Uiso 0.170(3) 0.389(3) 0.0368(17) 1.000 0.043(9)
H29' H Uiso 0.158(2) 0.266(3) -0.0063(14) 1.000 0.029(7)
H30 H Uiso 0.287(2) 0.262(3) 0.3090(14) 1.000 0.027(7)
H30' H Uiso 0.203(2) 0.349(3) 0.2822(13) 1.000 0.023(7)
H31 H Uiso 0.390(3) 0.436(3) 0.3224(16) 1.000 0.040(9)
H31' H Uiso 0.297(2) 0.503(3) 0.3380(15) 1.000 0.041(9)
H32 H Uiso 0.264(2) 0.569(3) 0.2310(14) 1.000 0.026(7)
H32' H Uiso 0.372(2) 0.594(3) 0.2425(14) 1.000 0.028(8)
H33 H Uiso 0.2986(17) 0.440(2) 0.1476(12) 1.000 0.010(6)
H33' H Uiso 0.394(2) 0.406(2) 0.1939(13) 1.000 0.018(7)

loop_
_atom_type_symbol
_atom_type_description
_atom_type_scat_dispersion_real
_atom_type_scat_dispersion_imag
_atom_type_scat_source
O O 0.0106 0.0060 'International Tables Vol C Tables 4.2.6.8 and 6.1.1.4'
La La -0.2871 2.4523 'International Tables Vol C Tables 4.2.6.8 and 6.1.1.4'
H H 0.0000 0.0000 'International Tables Vol C Tables 4.2.6.8 and 6.1.1.4'
C C 0.0033 0.0016 'International Tables Vol C Tables 4.2.6.8 and 6.1.1.4'

loop_
_geom_angle_atom_site_label_1
_geom_angle_atom_site_label_2
_geom_angle_atom_site_label_3
_geom_angle
_geom_angle_publ_flag
O1 La O2 72.90(5) yes
O1 La O3 74.59(5) yes
O1 La C1 147.54(6) yes
O1 La C8 84.18(6) yes
O1 La C15 77.62(6) yes
O2 La O3 74.06(5) yes
O2 La C1 78.31(6) yes
O2 La C8 147.80(6) yes
O2 La C15 81.45(6) yes
O3 La C1 83.44(6) yes
O3 La C8 78.28(6) yes
O3 La C15 147.21(6) yes
C1 La C8 114.73(7) yes
C1 La C15 112.83(7) yes
C8 La C15 115.91(7) yes
La O1 C22 125.47(13) yes
La O1 C25 125.17(11) yes
C22 O1 C25 108.40(16) yes
La O2 C26 125.40(12) yes
La O2 C29 125.36(14) yes
C26 O2 C29 108.88(17) yes
La O3 C30 123.62(12) yes
La O3 C33 127.84(12) yes
C30 O3 C33 108.44(16) yes
La C1 C2 88.05(13) yes
C1 C2 C3 122.96(19) no
C1 C2 C7 121.43(19) no
C3 C2 C7 115.26(19) no
C2 C3 C4 121.8(2) no
C3 C4 C5 121.4(2) no
C4 C5 C6 117.8(2) no
C5 C6 C7 121.3(2) no
C2 C7 C6 122.5(2) no
La C8 C9 88.09(13) yes
C8 C9 C10 121.43(19) no
C8 C9 C14 122.7(2) no
C10 C9 C14 115.46(19) no
C9 C10 C11 121.8(2) no
C10 C11 C12 121.5(2) no
C11 C12 C13 118.2(2) no
C12 C13 C14 121.1(2) no
C9 C14 C13 121.9(2) no
La C15 C16 89.53(14) yes
C15 C16 C17 121.5(2) no
C15 C16 C21 122.7(2) no
C17 C16 C21 115.5(2) no
C16 C17 C18 121.8(2) no
C17 C18 C19 121.0(2) no
C18 C19 C20 118.7(3) no
C19 C20 C21 120.7(2) no
C16 C21 C20 122.4(2) no
O1 C22 C23 105.90(18) yes
C22 C23 C24 101.25(17) no
C23 C24 C25 101.96(19) no
O1 C25 C24 105.57(17) yes
O2 C26 C27 105.60(19) yes
C26 C27 C28 101.2(2) no
C27 C28 C29 102.4(2) no
O2 C29 C28 105.9(2) yes
O3 C30 C31 105.91(19) yes
C30 C31 C32 102.3(2) no
C31 C32 C33 101.57(19) no
O3 C33 C32 105.94(19) yes
La C1 H1 105.6(18) no
La C1 H1' 114.4(18) no
C2 C1 H1 118.8(19) no
C2 C1 H1' 113.4(18) no
H1 C1 H1' 114(3) no
C2 C3 H3 118.4(18) no
C4 C3 H3 119.8(18) no
C3 C4 H4 119.7(16) no
C5 C4 H4 118.8(16) no
C4 C5 H5 120.6(14) no
C6 C5 H5 121.7(14) no
C5 C6 H6 118.4(17) no
C7 C6 H6 120.3(18) no
C2 C7 H7 118.0(16) no
C6 C7 H7 119.5(16) no
La C8 H8 107.7(16) no
La C8 H8' 114.4(18) no
C9 C8 H8 118.8(18) no
C9 C8 H8' 111.3(18) no
H8 C8 H8' 114(2) no
C9 C10 H10 116.5(18) no
C11 C10 H10 121.7(18) no
C10 C11 H11 115.5(18) no
C12 C11 H11 122.9(18) no
C11 C12 H12 122.4(19) no
C13 C12 H12 119.4(19) no
C12 C13 H13 120.9(18) no
C14 C13 H13 118.0(18) no
C9 C14 H14 116.8(19) no
C13 C14 H14 121.3(18) no
La C15 H15 100.6(19) no
La C15 H15' 118.9(19) no
C16 C15 H15 115.9(18) no
C16 C15 H15' 115.5(18) no
H15 C15 H15' 114(3) no
C16 C17 H17 115.0(18) no
C18 C17 H17 123.2(18) no
C17 C18 H18 118.2(17) no
C19 C18 H18 120.8(17) no
C18 C19 H19 121(2) no
C20 C19 H19 120(2) no
C19 C20 H20 120.6(18) no
C21 C20 H20 118.8(18) no
C16 C21 H21 119.2(18) no
C20 C21 H21 118.4(18) no
O1 C22 H22 106.4(17) no
O1 C22 H22' 107.7(18) no
C23 C22 H22 114.2(17) no
C23 C22 H22' 111.9(17) no
H22 C22 H22' 110(2) no
C22 C23 H23 107.3(16) no
C22 C23 H23' 112.0(18) no
C24 C23 H23 109.6(16) no
C24 C23 H23' 111.5(18) no
H23 C23 H23' 114(2) no
C23 C24 H24 109.4(18) no
C23 C24 H24' 112(2) no
C25 C24 H24 110.3(18) no
C25 C24 H24' 111.3(19) no
H24 C24 H24' 111(3) no
O1 C25 H25 106.6(17) no
O1 C25 H25' 109.7(15) no
C24 C25 H25 114.8(17) no
C24 C25 H25' 110.9(14) no
H25 C25 H25' 109(2) no
O2 C26 H26 108.5(18) no
O2 C26 H26' 108.2(17) no
C27 C26 H26 112.6(17) no
C27 C26 H26' 111.6(18) no
H26 C26 H26' 110(2) no
C26 C27 H27 108.8(19) no
C26 C27 H27' 109.6(17) no
C28 C27 H27 106(2) no
C28 C27 H27' 115.9(16) no
H27 C27 H27' 115(3) no
C27 C28 H28 109(2) no
C27 C28 H28' 113(3) no
C29 C28 H28 113(2) no
C29 C28 H28' 111(3) no
H28 C28 H28' 109(3) no
O2 C29 H29 108(2) no
O2 C29 H29' 110.0(19) no
C28 C29 H29 116(2) no
C28 C29 H29' 111.9(18) no
H29 C29 H29' 105(3) no
O3 C30 H30 108.7(18) no
O3 C30 H30' 107.3(17) no
C31 C30 H30 114.9(18) no
C31 C30 H30' 111.8(19) no
H30 C30 H30' 108(3) no
C30 C31 H31 111(2) no
C30 C31 H31' 110.4(18) no
C32 C31 H31 109(2) no
C32 C31 H31' 112.3(18) no
H31 C31 H31' 111(3) no
C31 C32 H32 110.9(19) no
C31 C32 H32' 114.3(17) no
C33 C32 H32 110.7(19) no
C33 C32 H32' 110.9(17) no
H32 C32 H32' 108(3) no
O3 C33 H33 107.9(13) no
O3 C33 H33' 111.6(14) no
C32 C33 H33 115.7(13) no
C32 C33 H33' 109.9(15) no
H33 C33 H33' 106(2) no

loop_
_geom_bond_atom_site_label_1
_geom_bond_atom_site_label_2
_geom_bond_distance
_geom_bond_publ_flag
La O1 2.6779(16) yes
La O2 2.6630(15) yes
La O3 2.6497(15) yes
La C1 2.648(2) yes
La C8 2.649(2) yes
La C15 2.639(2) yes
O1 C22 1.458(3) yes
O1 C25 1.471(3) yes
O2 C26 1.457(3) yes
O2 C29 1.453(3) yes
O3 C30 1.465(3) yes
O3 C33 1.456(3) yes
C1 C2 1.434(3) no
C2 C3 1.426(3) no
C2 C7 1.419(3) no
C3 C4 1.391(3) no
C4 C5 1.391(3) no
C5 C6 1.402(3) no
C6 C7 1.376(3) no
C8 C9 1.437(3) no
C9 C10 1.428(3) no
C9 C14 1.421(3) no
C10 C11 1.383(4) no
C11 C12 1.392(4) no
C12 C13 1.393(4) no
C13 C14 1.393(3) no
C15 C16 1.436(3) no
C16 C17 1.427(3) no
C16 C21 1.423(3) no
C17 C18 1.395(4) no
C18 C19 1.389(4) no
C19 C20 1.405(4) no
C20 C21 1.382(4) no
C22 C23 1.521(4) no
C23 C24 1.531(3) no
C24 C25 1.512(3) no
C26 C27 1.515(4) no
C27 C28 1.528(4) no
C28 C29 1.525(4) no
C30 C31 1.516(4) no
C31 C32 1.524(4) no
C32 C33 1.515(3) no
C1 H1 0.94(3) no
C1 H1' 0.94(3) no
C3 H3 0.93(3) no
C4 H4 0.94(3) no
C5 H5 0.96(3) no
C6 H6 0.99(3) no
C7 H7 0.90(3) no
C8 H8 1.00(3) no
C8 H8' 0.93(3) no
C10 H10 0.97(3) no
C11 H11 0.98(3) no
C12 H12 0.93(3) no
C13 H13 0.93(3) no
C14 H14 0.96(3) no
C15 H15 0.98(3) no
C15 H15' 0.90(3) no
C17 H17 0.97(3) no
C18 H18 0.94(3) no
C19 H19 0.90(3) no
C20 H20 0.98(3) no
C21 H21 0.94(3) no
C22 H22 1.03(3) no
C22 H22' 1.01(3) no
C23 H23 1.01(3) no
C23 H23' 0.94(3) no
C24 H24 0.97(3) no
C24 H24' 0.91(3) no
C25 H25 0.96(3) no
C25 H25' 0.99(3) no
C26 H26 0.94(3) no
C26 H26' 0.98(3) no
C27 H27 1.10(4) no
C27 H27' 1.08(3) no
C28 H28 1.05(4) no
C28 H28' 0.92(4) no
C29 H29 1.01(4) no
C29 H29' 0.94(3) no
C30 H30 0.95(3) no
C30 H30' 0.92(3) no
C31 H31 0.93(4) no
C31 H31' 0.98(3) no
C32 H32 0.88(3) no
C32 H32' 0.99(3) no
C33 H33 0.99(2) no
C33 H33' 0.94(3) no

loop_
_geom_contact_atom_site_label_1
_geom_contact_atom_site_label_2
_geom_contact_distance
_geom_contact_site_symmetry_2
_geom_contact_publ_flag
La C4 4.324(2) . no
La C6 4.545(2) . no
La C11 4.447(3) . no
La C13 4.383(2) . no
La C18 4.340(2) . no
La H3 3.46(3) . no
La H7 3.92(3) . no
La H10 3.77(3) . no
La H14 3.59(3) . no
La H17 3.37(3) . no
La H21 3.99(3) . no
O1 O2 3.173(2) . no
O1 O3 3.228(2) . no
O1 C10 3.295(3) . no
O1 C15 3.332(3) . no
O1 C29 3.141(3) . no
O2 O3 3.200(2) . no
O2 C1 3.353(3) . no
O2 O1 3.173(2) . no
O2 C33 3.171(3) . no
O2 C21 3.390(3) . no
O3 O1 3.228(2) . no
O3 O2 3.200(2) . no
O3 C7 3.319(3) . no
O3 C8 3.345(3) . no
O3 C22 3.180(3) . no
O1 H29 2.71(4) . no
O1 H10 2.85(3) . no
O2 H33 2.55(2) . no
O3 H22 2.62(3) . no
C1 O2 3.353(3) . no
C1 C26 3.287(3) . no
C4 La 4.324(2) . no
C6 La 4.545(2) . no
C7 O3 3.319(3) . no
C7 C30 3.468(3) . no
C8 C30 3.238(3) . no
C8 O3 3.345(3) . no
C10 C25 3.400(3) . no
C10 O1 3.295(3) . no
C11 La 4.447(3) . no
C13 La 4.383(2) . no
C15 C25 3.285(3) . no
C15 O1 3.332(3) . no
C15 C25 3.454(3) 3_555 no
C18 La 4.340(2) . no
C21 O2 3.390(3) . no
C25 C29 3.572(3) . no
C25 C15 3.454(3) 3_555 no
C25 C10 3.400(3) . no
C26 C33 3.431(3) . no
C29 C25 3.572(3) . no
C30 C7 3.468(3) . no
C33 C26 3.431(3) . no
C1 H26' 2.88(3) . no
C1 H31 2.96(4) 2_645 no
C2 H33' 3.02(3) 2_645 no
C2 H32' 2.99(3) 2_645 no
C3 H14 2.93(3) . no
C4 H32' 3.03(3) 1_545 no
C4 H14 2.84(3) . no
C4 H8 2.97(3) . no
C5 H8 2.93(3) . no
C5 H27' 3.00(3) 4_555 no
C5 H26' 2.93(3) 2_645 no
C6 H27' 2.85(3) 4_555 no
C6 H30 2.96(3) . no
C6 H18 3.10(3) 2_655 no
C7 H32' 2.82(3) 2_645 no
C7 H33' 3.05(3) 2_645 no
C7 H30 2.86(3) . no
C8 H30 2.81(3) . no
C8 H30' 3.08(3) . no
C8 H23' 2.83(3) 2_545 no
C9 H23' 2.92(3) 2_545 no
C10 H25 2.78(3) . no
C10 H22' 3.07(3) 2_545 no
C11 H30' 2.80(3) 2_545 no
C11 H15 2.95(3) . no
C11 H25 2.90(3) . no
C12 H8' 2.93(3) 2_545 no
C12 H15 2.94(3) . no
C13 H17 2.85(3) . no
C14 H17 2.90(3) . no
C15 H25 2.93(3) 3_555 no
C15 H25 2.79(3) . no
C17 H3 2.93(3) . no
C18 H3 2.89(3) . no
C18 H27 2.92(4) 1_545 no
C18 H1 3.02(3) . no
C19 H1 2.97(3) . no
C19 H6 3.08(3) 2_645 no
C20 H1 3.08(3) . no
C21 H26 3.05(3) . no
C22 H30' 3.04(3) . no
C25 H15' 2.94(3) . no
C25 H29' 3.08(3) . no
C25 H10 2.99(3) . no
C26 H33 2.90(2) . no
C26 H1' 2.86(3) . no
C27 H5 3.06(3) 4_554 no
C27 H6 3.01(3) 4_554 no
C29 H25' 3.01(3) . no
C29 H33 3.08(2) . no
C30 H8' 2.90(3) . no
C32 H4 2.94(3) 1_565 no
C33 H22 2.88(3) . no
C33 H26' 2.87(3) . no
H1 C18 3.02(3) . no
H1 C19 2.97(3) . no
H1 C20 3.08(3) . no
H1 H3 2.59(4) . no
H1' C26 2.86(3) . no
H1' H7 2.41(4) . no
H1' H26' 2.24(4) . no
H3 La 3.46(3) . no
H3 C17 2.93(3) . no
H3 C18 2.89(3) . no
H3 H1 2.59(4) . no
H4 C32 2.94(3) 1_545 no
H4 H32' 2.41(4) 1_545 no
H5 C27 3.06(3) 4_555 no
H5 H27' 2.53(4) 4_555 no
H6 C19 3.08(3) 2_655 no
H6 H19 2.47(4) 2_655 no
H6 C27 3.01(3) 4_555 no
H6 H27' 2.13(4) 4_555 no
H7 La 3.92(3) . no
H7 H1' 2.41(4) . no
H8 C4 2.97(3) . no
H8 C5 2.93(3) . no
H8 H14 2.54(4) . no
H8 H30 2.60(4) . no
H8' C30 2.90(3) . no
H8' H10 2.38(4) . no
H8' H30' 2.50(4) . no
H8' C12 2.93(3) 2_555 no
H10 La 3.77(3) . no
H10 O1 2.85(3) . no
H10 C25 2.99(3) . no
H10 H8' 2.38(4) . no
H10 H25 2.59(4) . no
H11 H30' 2.59(4) 2_545 no
H11 H21 2.57(4) 3_555 no
H12 H29' 2.45(4) 3_555 no
H14 La 3.59(3) . no
H14 C3 2.93(3) . no
H14 C4 2.84(3) . no
H14 H8 2.54(4) . no
H15 C11 2.95(3) . no
H15 C12 2.94(3) . no
H15 H17 2.44(4) . no
H15 H25 2.58(4) . no
H15' C25 2.94(3) . no
H15' H21 2.52(4) . no
H15' H25 2.57(4) . no
H15' H29' 2.58(4) . no
H15' H25 2.60(4) 3_555 no
H17 La 3.37(3) . no
H17 C13 2.85(3) . no
H17 C14 2.90(3) . no
H17 H15 2.44(4) . no
H18 H27 2.44(5) 1_545 no
H18 C6 3.10(3) 2_645 no
H19 H6 2.47(4) 2_645 no
H19 H27' 2.49(4) 3_655 no
H21 La 3.99(3) . no
H21 H15' 2.52(4) . no
H21 H11 2.57(4) 3_555 no
H22 O3 2.62(3) . no
H22 C33 2.88(3) . no
H22 H33 2.55(4) . no
H22' H30' 2.50(4) . no
H22' C10 3.07(3) 2_555 no
H23' C8 2.83(3) 2_555 no
H23' C9 2.92(3) 2_555 no
H25 C10 2.78(3) . no
H25 C11 2.90(3) . no
H25 C15 2.79(3) . no
H25 H10 2.59(4) . no
H25 H15 2.58(4) . no
H25 H15' 2.57(4) . no
H25 C15 2.93(3) 3_555 no
H25 H15' 2.60(4) 3_555 no
H25' C29 3.01(3) . no
H25' H29' 2.39(4) . no
H26 C21 3.05(3) . no
H26' C1 2.88(3) . no
H26' C33 2.87(3) . no
H26' H1' 2.24(4) . no
H26' H33 2.57(4) . no
H26' H33' 2.39(4) . no
H26' C5 2.93(3) 2_655 no
H27 C18 2.92(4) 1_565 no
H27 H18 2.44(5) 1_565 no
H27 H33 2.58(4) . no
H27' H19 2.49(4) 3_655 no
H27' C5 3.00(3) 4_554 no
H27' C6 2.85(3) 4_554 no
H27' H5 2.53(4) 4_554 no
H27' H6 2.13(4) 4_554 no
H29 O1 2.71(4) . no
H29' C25 3.08(3) . no
H29' H15' 2.58(4) . no
H29' H25' 2.39(4) . no
H29' H12 2.45(4) 3_555 no
H30 C6 2.96(3) . no
H30 C7 2.86(3) . no
H30 C8 2.81(3) . no
H30 H8 2.60(4) . no
H30' C8 3.08(3) . no
H30' C22 3.04(3) . no
H30' H8' 2.50(4) . no
H30' H22' 2.50(4) . no
H30' C11 2.80(3) 2_555 no
H30' H11 2.59(4) 2_555 no
H31 C1 2.96(4) 2_655 no
H32' C4 3.03(3) 1_565 no
H32' H4 2.41(4) 1_565 no
H32' C2 2.99(3) 2_655 no
H32' C7 2.82(3) 2_655 no
H33 O2 2.55(2) . no
H33 C26 2.90(2) . no
H33 C29 3.08(2) . no
H33 H22 2.55(4) . no
H33 H26' 2.57(4) . no
H33 H27 2.58(4) . no
H33' H26' 2.39(4) . no
H33' C2 3.02(3) 2_655 no
H33' C7 3.05(3) 2_655 no

loop_
_geom_hbond_atom_site_label_D
_geom_hbond_atom_site_label_H
_geom_hbond_atom_site_label_A
_geom_hbond_distance_DH
_geom_hbond_distance_HA
_geom_hbond_distance_DA
_geom_hbond_angle_DHA
_geom_hbond_publ_flag
C33 H33 O2 0.99(2) 2.55(2) 3.171(3) 120.5(15) yes

loop_
_geom_torsion_atom_site_label_1
_geom_torsion_atom_site_label_2
_geom_torsion_atom_site_label_3
_geom_torsion_atom_site_label_4
_geom_torsion
_geom_torsion_publ_flag
O2 La O1 C22 -95.59(15) no
O2 La O1 C25 97.00(15) no
O3 La O1 C22 -17.90(15) no
O3 La O1 C25 174.69(15) no
C1 La O1 C22 -67.05(19) no
C1 La O1 C25 125.54(16) no
C8 La O1 C22 61.51(16) no
C8 La O1 C25 -105.90(15) no
C15 La O1 C22 179.67(16) no
C15 La O1 C25 12.27(15) no
O1 La O2 C26 162.03(15) no
O1 La O2 C29 -25.66(17) no
O3 La O2 C26 83.65(15) no
O3 La O2 C29 -104.05(17) no
C1 La O2 C26 -2.79(15) no
C1 La O2 C29 169.52(18) no
C8 La O2 C26 115.45(17) no
C8 La O2 C29 -72.2(2) no
C15 La O2 C26 -118.37(15) no
C15 La O2 C29 53.94(17) no
O1 La O3 C30 94.58(15) no
O1 La O3 C33 -89.59(16) no
O2 La O3 C30 170.79(16) no
O2 La O3 C33 -13.39(16) no
C1 La O3 C30 -109.54(16) no
C1 La O3 C33 66.29(17) no
C8 La O3 C30 7.46(15) no
C8 La O3 C33 -176.72(17) no
C15 La O3 C30 127.59(17) no
C15 La O3 C33 -56.6(2) no
O1 La C1 C2 129.18(12) no
O2 La C1 C2 156.97(13) no
O3 La C1 C2 81.95(12) no
C8 La C1 C2 8.10(14) no
C15 La C1 C2 -127.62(12) no
O1 La C8 C9 83.31(13) no
O2 La C8 C9 127.56(13) no
O3 La C8 C9 158.73(14) no
C1 La C8 C9 -124.21(13) no
C15 La C8 C9 10.11(15) no
O1 La C15 C16 158.86(13) no
O2 La C15 C16 84.60(13) no
O3 La C15 C16 126.33(13) no
C1 La C15 C16 11.20(15) no
C8 La C15 C16 -123.97(13) no
O2 La C8 H8 -112.7(19) no
O2 La C8 H8' 15(2) no
O3 La C8 H8 -81.6(19) no
O3 La C8 H8' 46(2) no
C1 La C8 H8 -4.5(19) no
C1 La C8 H8' 123(2) no
C15 La C8 H8 129.8(19) no
C15 La C8 H8' -103(2) no
O1 La C15 H15 -84.9(19) no
O1 La C15 H15' 40(2) no
O2 La C15 H15 -159.1(19) no
O2 La C15 H15' -35(2) no
O3 La C15 H15 -117.4(19) no
O3 La C15 H15' 7(2) no
C1 La C15 H15 127.5(19) no
C1 La C15 H15' -108(2) no
C8 La C15 H15 -7.7(19) no
C8 La C15 H15' 117(2) no
O3 La C1 H1' -33.0(19) no
C8 La C1 H1 128(2) no
O1 La C1 H1 -111(2) no
O1 La C1 H1' 14.2(19) no
O2 La C1 H1 -84(2) no
O2 La C1 H1' 42.0(19) no
O3 La C1 H1 -159(2) no
C15 La C1 H1 -8(2) no
C15 La C1 H1' 117.5(19) no
C8 La C1 H1' -106.8(19) no
O1 La C8 H8' -29(2) no
O1 La C8 H8 -157.0(19) no
La O1 C25 C24 156.55(12) no
C25 O1 C22 C23 -13.6(2) no
La O1 C22 C23 177.23(13) no
C22 O1 C25 C24 -12.7(2) no
La O2 C26 C27 -168.23(14) no
C29 O2 C26 C27 18.4(2) no
C26 O2 C29 C28 7.0(3) no
La O2 C29 C28 -166.42(15) no
C33 O3 C30 C31 -9.7(2) no
La O3 C30 C31 166.86(14) no
C30 O3 C33 C32 -15.7(2) no
La O3 C33 C32 168.02(14) no
La C1 C2 C3 76.7(2) no
La C1 C2 C7 -96.3(2) no
C1 C2 C3 C4 -174.8(2) no
C7 C2 C3 C4 -1.5(3) no
C1 C2 C7 C6 174.9(2) no
C3 C2 C7 C6 1.4(3) no
C2 C3 C4 C5 1.1(4) no
C3 C4 C5 C6 -0.5(3) no
C4 C5 C6 C7 0.4(4) no
C5 C6 C7 C2 -1.0(4) no
La C8 C9 C14 82.6(2) no
La C8 C9 C10 -90.1(2) no
C8 C9 C14 C13 -173.7(2) no
C14 C9 C10 C11 -0.7(3) no
C8 C9 C10 C11 172.5(2) no
C10 C9 C14 C13 -0.6(3) no
C9 C10 C11 C12 1.3(4) no
C10 C11 C12 C13 -0.5(4) no
C11 C12 C13 C14 -0.8(4) no
C12 C13 C14 C9 1.4(4) no
La C15 C16 C21 -96.9(2) no
La C15 C16 C17 75.7(2) no
C21 C16 C17 C18 -0.8(3) no
C15 C16 C21 C20 174.0(2) no
C15 C16 C17 C18 -173.9(2) no
C17 C16 C21 C20 1.1(3) no
C16 C17 C18 C19 0.1(4) no
C17 C18 C19 C20 0.5(4) no
C18 C19 C20 C21 -0.3(4) no
C19 C20 C21 C16 -0.5(4) no
O1 C22 C23 C24 33.8(2) no
C22 C23 C24 C25 -40.5(2) no
C23 C24 C25 O1 33.4(2) no
O2 C26 C27 C28 -35.8(2) no
C26 C27 C28 C29 39.0(3) no
C27 C28 C29 O2 -29.1(3) no
O3 C30 C31 C32 30.7(2) no
C30 C31 C32 C33 -39.1(3) no
C31 C32 C33 O3 34.2(2) no
